data_1513051
loop_
_publ_author_name
'Ivanova, Bojidarka'
'Spiteller, Michael'

_publ_section_title
;
 Salts of aromatic amines: Crystal structures, spectroscopic and
 non-linear optical properties
;
_journal_name_full 'Spectrochimica Acta Part A'
_journal_page_first 849
_journal_paper_doi 10.1016/j.saa.2010.08.017
_journal_volume 77
_journal_year 2010
_chemical_formula_moiety 'C8 H12 N O2, C4 H O4'
_chemical_formula_sum 'C12 H13 N O6'
_chemical_formula_weight 267.23
_space_group_IT_number 2
_symmetry_cell_setting triclinic
_symmetry_space_group_name_Hall '-P 1'
_symmetry_space_group_name_H-M 'P -1'
_atom_sites_solution_hydrogens geom
_atom_sites_solution_primary direct
_atom_sites_solution_secondary difmap
_audit_creation_method SHELXL-97
_cell_angle_alpha 91.079(9)
_cell_angle_beta 102.000(11)
_cell_angle_gamma 96.412(11)
_cell_formula_units_Z 2
_cell_length_a 8.165(4)
_cell_length_b 8.207(3)
_cell_length_c 9.390(5)
_cell_measurement_temperature 198(2)
_cell_volume 611.1(5)
_computing_cell_refinement 'Bruker SAINT'
_computing_data_collection 'Bruker GIS'
_computing_data_reduction 'Bruker SAINT'
_computing_molecular_graphics 'Bruker APEX2'
_computing_structure_refinement 'SHELXL-97 (Sheldrick, 2008)'
_computing_structure_solution 'SHELXS-97 (Sheldrick, 2008)'
_diffrn_ambient_temperature 198(2)
_diffrn_measured_fraction_theta_full 0.834
_diffrn_measured_fraction_theta_max 0.834
_diffrn_measurement_device_type 'Bruker SMART X2S'
_diffrn_measurement_method '\w scans'
_diffrn_radiation_monochromator 'doubly curved silicon crystal'
_diffrn_radiation_source 'micro-focus sealed tube'
_diffrn_radiation_type MoK\a
_diffrn_radiation_wavelength 0.71073
_diffrn_reflns_av_R_equivalents 0.1052
_diffrn_reflns_av_sigmaI/netI 0.0854
_diffrn_reflns_limit_h_max 3
_diffrn_reflns_limit_h_min -9
_diffrn_reflns_limit_k_max 7
_diffrn_reflns_limit_k_min -7
_diffrn_reflns_limit_l_max 11
_diffrn_reflns_limit_l_min -11
_diffrn_reflns_number 1963
_diffrn_reflns_theta_full 25.05
_diffrn_reflns_theta_max 25.05
_diffrn_reflns_theta_min 2.22
_exptl_absorpt_coefficient_mu 0.118
_exptl_absorpt_correction_T_max 0.9951
_exptl_absorpt_correction_T_min 0.9901
_exptl_absorpt_correction_type multi-scan
_exptl_crystal_colour colorless
_exptl_crystal_density_diffrn 1.452
_exptl_crystal_density_method 'not measured'
_exptl_crystal_description plate
_exptl_crystal_F_000 280
_exptl_crystal_size_max 0.11
_exptl_crystal_size_mid 0.09
_exptl_crystal_size_min 0.07
_refine_diff_density_max 0.540
_refine_diff_density_min -0.420
_refine_diff_density_rms 0.100
_refine_ls_extinction_method none
_refine_ls_goodness_of_fit_ref 0.961
_refine_ls_hydrogen_treatment constr
_refine_ls_matrix_type full
_refine_ls_number_parameters 176
_refine_ls_number_reflns 1808
_refine_ls_number_restraints 0
_refine_ls_restrained_S_all 0.961
_refine_ls_R_factor_all 0.1092
_refine_ls_R_factor_gt 0.0861
_refine_ls_shift/su_max 0.017
_refine_ls_shift/su_mean 0.003
_refine_ls_structure_factor_coef Fsqd
_refine_ls_weighting_details 'calc w=1/[\s^2^(Fo^2^)+(0.1801P)^2^+0.0000P] where P=(Fo^2^+2Fc^2^)/3'
_refine_ls_weighting_scheme calc
_refine_ls_wR_factor_gt 0.2256
_refine_ls_wR_factor_ref 0.2453
_reflns_number_gt 1212
_reflns_number_total 2168
_reflns_threshold_expression >2sigma(I)
_cod_data_source_file Struct-124.cif
_cod_data_source_block bi124
_cod_depositor_comments
;
The following automatic conversions were performed:

'_symmetry_cell_setting' value 'Triclinic' changed to 'triclinic'
according to the built-in table from CIF Core dictionary named
'cif_core.dic' version 2.4.1 from 2010-06-29.

Automatic conversion script
Id: cif_fix_values 1891 2012-01-12 08:04:46Z andrius 
;
_cod_original_cell_volume 611.0(5)
_cod_database_code 1513051

loop_
_symmetry_equiv_pos_as_xyz
'x, y, z'
'-x, -y, -z'

loop_
_atom_site_label
_atom_site_type_symbol
_atom_site_fract_x
_atom_site_fract_y
_atom_site_fract_z
_atom_site_U_iso_or_equiv
_atom_site_adp_type
_atom_site_occupancy
_atom_site_symmetry_multiplicity
_atom_site_calc_flag
_atom_site_refinement_flags
O6 O 0.3497(4) 0.3581(4) 0.8405(3) 0.0428(9) Uani 1 1 d .
O5 O 0.4851(4) 0.7764(4) 0.5596(3) 0.0459(9) Uani 1 1 d .
O4 O 0.2174(4) 1.0681(4) -0.3090(3) 0.0415(9) Uani 1 1 d .
H4 H 0.2890 1.0509 -0.3583 0.062 Uiso 1 1 calc R
O3 O 0.0243(4) 0.7987(4) -0.4279(3) 0.0413(9) Uani 1 1 d .
H3 H 0.0968 0.7854 -0.4775 0.062 Uiso 1 1 calc R
O2 O 0.6241(4) 0.6839(4) 0.8858(3) 0.0481(10) Uani 1 1 d .
H2 H 0.7069 0.7242 0.8527 0.072 Uiso 1 1 calc R
N1 N 0.2461(4) 0.9694(5) 0.3999(3) 0.0392(10) Uani 1 1 d .
H1A H 0.2936 0.8849 0.4472 0.059 Uiso 1 1 calc R
H1B H 0.1604 0.9957 0.4410 0.059 Uiso 1 1 calc R
H1C H 0.3253 1.0581 0.4070 0.059 Uiso 1 1 calc R
C12 C 0.0971(5) 0.7982(5) -0.2821(4) 0.0299(10) Uani 1 1 d .
O1 O 0.2119(4) 0.4574(4) 0.5058(3) 0.0557(11) Uani 1 1 d .
C11 C 0.2704(5) 0.9493(5) -0.0733(4) 0.0312(10) Uani 1 1 d .
H11 H 0.3402 1.0460 -0.0317 0.037 Uiso 1 1 calc R
C10 C 0.1988(5) 0.9403(5) -0.2204(4) 0.0298(10) Uani 1 1 d .
C9 C 0.0710(5) 0.6707(6) -0.1961(4) 0.0380(11) Uani 1 1 d .
H9 H 0.0011 0.5739 -0.2375 0.046 Uiso 1 1 calc R
C8 C 0.3242(5) 0.5133(6) 0.6096(4) 0.0377(11) Uani 1 1 d .
C7 C 0.2426(5) 0.8208(5) 0.0142(4) 0.0321(10) Uani 1 1 d .
C6 C 0.3082(5) 0.8441(6) 0.1767(4) 0.0388(11) Uani 1 1 d .
H6A H 0.4162 0.9170 0.1973 0.047 Uiso 1 1 calc R
H6B H 0.3286 0.7370 0.2194 0.047 Uiso 1 1 calc R
C5 C 0.3875(5) 0.4697(5) 0.7614(4) 0.0322(10) Uani 1 1 d .
C4 C 0.5073(5) 0.6118(5) 0.7791(4) 0.0325(10) Uani 1 1 d .
C3 C 0.4507(5) 0.6603(5) 0.6340(4) 0.0345(11) Uani 1 1 d .
C2 C 0.1448(5) 0.6797(6) -0.0495(4) 0.0392(11) Uani 1 1 d .
H2 H 0.1280 0.5880 0.0082 0.047 Uiso 1 1 calc R
C1 C 0.1792(5) 0.9196(6) 0.2443(4) 0.0408(11) Uani 1 1 d .
H1D H 0.1455 1.0169 0.1899 0.049 Uiso 1 1 calc R
H1E H 0.0775 0.8391 0.2356 0.049 Uiso 1 1 calc R

loop_
_atom_site_aniso_label
_atom_site_aniso_U_11
_atom_site_aniso_U_22
_atom_site_aniso_U_33
_atom_site_aniso_U_23
_atom_site_aniso_U_13
_atom_site_aniso_U_12
O6 0.0568(19) 0.031(2) 0.0303(16) 0.0054(13) -0.0100(13) -0.0063(14)
O5 0.0539(19) 0.036(2) 0.0363(17) 0.0093(14) -0.0100(14) -0.0069(14)
O4 0.056(2) 0.034(2) 0.0243(15) 0.0037(13) -0.0068(13) -0.0064(14)
O3 0.0494(18) 0.042(2) 0.0219(15) 0.0008(13) -0.0102(12) -0.0056(15)
O2 0.054(2) 0.037(2) 0.0373(17) -0.0028(14) -0.0145(14) -0.0193(15)
N1 0.046(2) 0.040(3) 0.0263(18) 0.0030(15) -0.0008(15) -0.0005(16)
C12 0.035(2) 0.029(3) 0.0192(18) -0.0036(16) -0.0065(15) -0.0016(17)
O1 0.060(2) 0.051(2) 0.0367(18) -0.0010(15) -0.0236(15) -0.0165(16)
C11 0.035(2) 0.029(3) 0.022(2) -0.0050(17) -0.0089(16) 0.0001(17)
C10 0.029(2) 0.029(3) 0.027(2) 0.0018(17) -0.0028(15) 0.0011(17)
C9 0.046(3) 0.024(3) 0.034(2) -0.0040(18) -0.0070(18) -0.0079(19)
C8 0.044(2) 0.032(3) 0.030(2) -0.0039(18) -0.0063(18) -0.0001(19)
C7 0.034(2) 0.033(3) 0.024(2) 0.0000(18) -0.0043(16) 0.0038(18)
C6 0.040(2) 0.049(3) 0.023(2) 0.0076(18) -0.0073(16) 0.008(2)
C5 0.039(2) 0.018(3) 0.032(2) -0.0008(17) -0.0082(17) 0.0013(18)
C4 0.038(2) 0.025(3) 0.027(2) -0.0042(16) -0.0073(16) -0.0007(18)
C3 0.039(2) 0.029(3) 0.029(2) 0.0034(18) -0.0063(17) 0.0008(18)
C2 0.051(3) 0.031(3) 0.030(2) 0.0063(18) -0.0004(19) 0.000(2)
C1 0.037(2) 0.053(3) 0.025(2) -0.0006(19) -0.0072(17) 0.003(2)

loop_
_atom_type_symbol
_atom_type_description
_atom_type_scat_dispersion_real
_atom_type_scat_dispersion_imag
_atom_type_scat_source
C C 0.0033 0.0016 'International Tables Vol C Tables 4.2.6.8 and 6.1.1.4'
H H 0.0000 0.0000 'International Tables Vol C Tables 4.2.6.8 and 6.1.1.4'
N N 0.0061 0.0033 'International Tables Vol C Tables 4.2.6.8 and 6.1.1.4'
O O 0.0106 0.0060 'International Tables Vol C Tables 4.2.6.8 and 6.1.1.4'

loop_
_geom_angle_atom_site_label_1
_geom_angle_atom_site_label_2
_geom_angle_atom_site_label_3
_geom_angle
C9 C12 O3 123.8(4)
C9 C12 C10 119.2(3)
O3 C12 C10 116.9(3)
C7 C11 C10 121.3(4)
O4 C10 C11 122.8(4)
O4 C10 C12 117.6(3)
C11 C10 C12 119.5(4)
C12 C9 C2 120.9(4)
O1 C8 C5 136.8(4)
O1 C8 C3 134.2(4)
C5 C8 C3 89.0(3)
O1 C8 C4 178.4(4)
C5 C8 C4 44.4(2)
C3 C8 C4 44.6(2)
C11 C7 C2 118.3(4)
C11 C7 C6 119.0(4)
C2 C7 C6 122.5(4)
C7 C6 C1 109.1(3)
O6 C5 C4 135.6(4)
O6 C5 C8 135.5(4)
C4 C5 C8 88.9(3)
O2 C4 C5 136.1(4)
O2 C4 C3 130.3(4)
C5 C4 C3 93.5(3)
O2 C4 C8 176.7(4)
C5 C4 C8 46.7(2)
C3 C4 C8 46.8(2)
O5 C3 C4 136.8(4)
O5 C3 C8 134.6(4)
C4 C3 C8 88.6(3)
C7 C2 C9 120.7(4)
N1 C1 C6 112.0(3)

loop_
_geom_bond_atom_site_label_1
_geom_bond_atom_site_label_2
_geom_bond_distance
O6 C5 1.243(5)
O5 C3 1.233(5)
O4 C10 1.366(5)
O3 C12 1.375(4)
O2 C4 1.311(5)
N1 C1 1.482(5)
C12 C9 1.359(6)
C12 C10 1.394(6)
O1 C8 1.232(5)
C11 C7 1.377(6)
C11 C10 1.380(5)
C9 C2 1.381(6)
C8 C5 1.477(5)
C8 C3 1.479(6)
C8 C4 2.028(6)
C7 C2 1.380(6)
C7 C6 1.510(5)
C6 C1 1.517(6)
C5 C4 1.419(6)
C4 C3 1.424(5)
